data_4130330
loop_
_publ_author_name
'Zhou, Jing'
'Kuntze-Fechner, Maximilian W'
'Bertermann, R\"udiger'
'Paul, Ursula S. D.'
'Berthel, Johannes H. J.'
'Friedrich, Alexandra'
'Du, Zhenting'
'Marder, Todd B.'
'Radius, Udo'

_publ_section_title
;
 Preparing (Multi)Fluoroarenes as Building Blocks for Synthesis:
 Nickel-Catalyzed Borylation of Polyfluoroarenes via C-F Bond Cleavage.
;
_journal_issue 16
_journal_name_full 'Journal of the American Chemical Society'
_journal_page_first 5250
_journal_page_last 5253
_journal_paper_doi 10.1021/jacs.6b02337
_journal_volume 138
_journal_year 2016
_chemical_formula_moiety 'C18 H26 B2 F2 O4'
_chemical_formula_sum 'C18 H26 B2 F2 O4'
_chemical_formula_weight 366.01
_space_group_crystal_system monoclinic
_space_group_IT_number 15
_space_group_name_Hall '-C 2yc'
_space_group_name_H-M_alt 'C 1 2/c 1'
_atom_sites_solution_hydrogens geom
_audit_creation_method SHELXL-2014/6
_cell_angle_alpha 90
_cell_angle_beta 98.521(2)
_cell_angle_gamma 90
_cell_formula_units_Z 4
_cell_length_a 21.448(2)
_cell_length_b 7.1660(7)
_cell_length_c 12.5448(13)
_cell_measurement_reflns_used 7634
_cell_measurement_temperature 100(2)
_cell_measurement_theta_max 26.12
_cell_measurement_theta_min 3.00
_cell_volume 1906.8(3)
_computing_cell_refinement 'Saint-NT v. 7.23'
_computing_data_collection 'APEX2 ver. 2014.1 (Bruker AXS)'
_computing_data_reduction 'Saint-NT v. 7.23'
_computing_molecular_graphics 'XP ver. 5.1 (Bruker AXS, 1998)'
_computing_publication_material 'SHELXL-2014 (Sheldrick, 2014)'
_computing_structure_refinement 'SHELXL-2014/6 (Sheldrick, 2014)'
_computing_structure_solution 'SHELXL-2014 (Sheldrick, 2014)'
_diffrn_ambient_temperature 100(2)
_diffrn_measured_fraction_theta_full 0.999
_diffrn_measured_fraction_theta_max 0.999
_diffrn_measurement_device_type 'Bruker X8-APEX II'
_diffrn_measurement_method '\f and \w scans'
_diffrn_radiation_monochromator helios
_diffrn_radiation_source 'rotating anode'
_diffrn_radiation_type MoK\a
_diffrn_radiation_wavelength 0.71073
_diffrn_reflns_av_R_equivalents 0.0213
_diffrn_reflns_av_unetI/netI 0.0120
_diffrn_reflns_Laue_measured_fraction_full 0.999
_diffrn_reflns_Laue_measured_fraction_max 0.999
_diffrn_reflns_limit_h_max 26
_diffrn_reflns_limit_h_min -26
_diffrn_reflns_limit_k_max 8
_diffrn_reflns_limit_k_min -8
_diffrn_reflns_limit_l_max 15
_diffrn_reflns_limit_l_min -15
_diffrn_reflns_number 10521
_diffrn_reflns_point_group_measured_fraction_full 0.999
_diffrn_reflns_point_group_measured_fraction_max 0.999
_diffrn_reflns_theta_full 26.000
_diffrn_reflns_theta_max 26.128
_diffrn_reflns_theta_min 1.920
_exptl_absorpt_coefficient_mu 0.098
_exptl_absorpt_correction_T_max 0.7453
_exptl_absorpt_correction_T_min 0.7120
_exptl_absorpt_correction_type analytical
_exptl_absorpt_process_details 'Sadabs 2014/3 (Bruker 2014)'
_exptl_crystal_colour colorless
_exptl_crystal_density_diffrn 1.275
_exptl_crystal_description block
_exptl_crystal_F_000 776
_exptl_crystal_size_max 0.411
_exptl_crystal_size_mid 0.364
_exptl_crystal_size_min 0.243
_refine_diff_density_max 0.367
_refine_diff_density_min -0.254
_refine_diff_density_rms 0.044
_refine_ls_extinction_method none
_refine_ls_goodness_of_fit_ref 1.035
_refine_ls_hydrogen_treatment constr
_refine_ls_matrix_type full
_refine_ls_number_parameters 122
_refine_ls_number_reflns 1893
_refine_ls_number_restraints 0
_refine_ls_restrained_S_all 1.035
_refine_ls_R_factor_all 0.0348
_refine_ls_R_factor_gt 0.0335
_refine_ls_shift/su_max 0.000
_refine_ls_shift/su_mean 0.000
_refine_ls_structure_factor_coef Fsqd
_refine_ls_weighting_details 'w=1/[\s^2^(Fo^2^)+(0.0391P)^2^+1.9043P] where P=(Fo^2^+2Fc^2^)/3'
_refine_ls_weighting_scheme calc
_refine_ls_wR_factor_gt 0.0836
_refine_ls_wR_factor_ref 0.0846
_reflns_Friedel_coverage 0.000
_reflns_number_gt 1795
_reflns_number_total 1893
_reflns_threshold_expression 'I > 2\s(I)'
_cod_data_source_file ja6b02337_si_002.cif
_cod_data_source_block compound_2e'
_cod_original_sg_symbol_H-M 'C 2/c'
_cod_database_code 4130330
_shelx_space_group_comment
;
The symmetry employed for this shelxl refinement is uniquely defined
by the following loop, which should always be used as a source of
symmetry information in preference to the above space-group names.
They are only intended as comments.
;
_shelx_estimated_absorpt_t_min 0.961
_shelx_estimated_absorpt_t_max 0.976
_shelxl_version_number 2014/6

loop_
_space_group_symop_operation_xyz
'x, y, z'
'-x, y, -z+1/2'
'x+1/2, y+1/2, z'
'-x+1/2, y+1/2, -z+1/2'
'-x, -y, -z'
'x, -y, z-1/2'
'-x+1/2, -y+1/2, -z'
'x+1/2, -y+1/2, z-1/2'

loop_
_atom_site_label
_atom_site_type_symbol
_atom_site_fract_x
_atom_site_fract_y
_atom_site_fract_z
_atom_site_U_iso_or_equiv
_atom_site_adp_type
_atom_site_occupancy
_atom_site_site_symmetry_order
_atom_site_calc_flag
_atom_site_refinement_flags_posn
_atom_site_refinement_flags_adp
C1 C 0.54458(5) 0.87987(15) 0.46093(8) 0.0140(2) Uani 1 1 d . .
F1 F 0.38097(3) 1.02098(10) 0.39180(5) 0.02209(19) Uani 1 1 d . .
B1 B 0.59044(6) 0.74332(17) 0.41383(10) 0.0143(2) Uani 1 1 d . .
O1 O 0.56887(3) 0.64446(11) 0.32294(6) 0.0174(2) Uani 1 1 d . .
C2 C 0.48267(5) 0.89599(15) 0.40697(8) 0.0150(2) Uani 1 1 d . .
H2 H 0.4698 0.8263 0.3431 0.018 Uiso 1 1 calc R U
O2 O 0.65159(3) 0.70859(11) 0.45478(6) 0.01626(19) Uani 1 1 d . .
C3 C 0.44058(5) 1.01287(15) 0.44666(9) 0.0151(2) Uani 1 1 d . .
C7 C 0.59539(6) 0.32492(17) 0.35892(11) 0.0276(3) Uani 1 1 d . .
H7A H 0.5534 0.2904 0.3223 0.041 Uiso 1 1 calc R U
H7B H 0.5938 0.3442 0.4358 0.041 Uiso 1 1 calc R U
H7C H 0.6253 0.2247 0.3501 0.041 Uiso 1 1 calc R U
C6 C 0.61831(6) 0.47861(18) 0.19056(9) 0.0241(3) Uani 1 1 d . .
H6A H 0.5771 0.4348 0.1552 0.036 Uiso 1 1 calc R U
H6B H 0.6507 0.3866 0.1802 0.036 Uiso 1 1 calc R U
H6C H 0.6283 0.5982 0.1591 0.036 Uiso 1 1 calc R U
C5 C 0.67728(5) 0.59080(16) 0.37593(8) 0.0157(2) Uani 1 1 d . .
C4 C 0.61656(5) 0.50383(15) 0.31023(9) 0.0166(2) Uani 1 1 d . .
C9 C 0.72225(6) 0.45108(18) 0.43677(10) 0.0236(3) Uani 1 1 d . .
H9A H 0.7351 0.3599 0.3861 0.035 Uiso 1 1 calc R U
H9B H 0.7012 0.3865 0.4903 0.035 Uiso 1 1 calc R U
H9C H 0.7595 0.5165 0.4733 0.035 Uiso 1 1 calc R U
C8 C 0.71276(6) 0.71993(18) 0.30977(10) 0.0241(3) Uani 1 1 d . .
H8A H 0.7322 0.6463 0.2577 0.036 Uiso 1 1 calc R U
H8B H 0.7456 0.7866 0.3578 0.036 Uiso 1 1 calc R U
H8C H 0.6833 0.8102 0.2712 0.036 Uiso 1 1 calc R U

loop_
_atom_site_aniso_label
_atom_site_aniso_U_11
_atom_site_aniso_U_22
_atom_site_aniso_U_33
_atom_site_aniso_U_23
_atom_site_aniso_U_13
_atom_site_aniso_U_12
C1 0.0156(5) 0.0132(5) 0.0141(5) 0.0013(4) 0.0047(4) 0.0004(4)
F1 0.0138(3) 0.0287(4) 0.0222(4) -0.0085(3) -0.0030(3) 0.0045(3)
B1 0.0163(6) 0.0140(6) 0.0134(5) 0.0020(4) 0.0044(4) -0.0001(4)
O1 0.0151(4) 0.0201(4) 0.0168(4) -0.0047(3) 0.0018(3) 0.0053(3)
C2 0.0173(5) 0.0149(5) 0.0130(5) -0.0015(4) 0.0026(4) -0.0007(4)
O2 0.0156(4) 0.0189(4) 0.0145(4) -0.0031(3) 0.0031(3) 0.0035(3)
C3 0.0125(5) 0.0170(5) 0.0152(5) 0.0010(4) 0.0006(4) -0.0001(4)
C7 0.0298(7) 0.0186(6) 0.0363(7) -0.0022(5) 0.0106(5) -0.0025(5)
C6 0.0241(6) 0.0299(7) 0.0179(6) -0.0077(5) 0.0022(5) 0.0068(5)
C5 0.0162(5) 0.0177(5) 0.0139(5) -0.0016(4) 0.0044(4) 0.0030(4)
C4 0.0160(5) 0.0168(5) 0.0172(5) -0.0021(4) 0.0035(4) 0.0042(4)
C9 0.0221(6) 0.0284(6) 0.0199(6) -0.0006(5) 0.0015(4) 0.0114(5)
C8 0.0219(6) 0.0261(6) 0.0265(6) -0.0006(5) 0.0108(5) -0.0022(5)

loop_
_atom_type_symbol
_atom_type_description
_atom_type_scat_dispersion_real
_atom_type_scat_dispersion_imag
_atom_type_scat_source
C C 0.0033 0.0016 'International Tables Vol C Tables 4.2.6.8 and 6.1.1.4'
H H 0.0000 0.0000 'International Tables Vol C Tables 4.2.6.8 and 6.1.1.4'
B B 0.0013 0.0007 'International Tables Vol C Tables 4.2.6.8 and 6.1.1.4'
F F 0.0171 0.0103 'International Tables Vol C Tables 4.2.6.8 and 6.1.1.4'
O O 0.0106 0.0060 'International Tables Vol C Tables 4.2.6.8 and 6.1.1.4'

loop_
_geom_angle_atom_site_label_1
_geom_angle_atom_site_label_2
_geom_angle_atom_site_label_3
_geom_angle
_geom_angle_site_symmetry_1
_geom_angle_site_symmetry_3
C3 C1 C2 116.15(10) 5_676 .
C3 C1 B1 125.65(10) 5_676 .
C2 C1 B1 118.19(10) . .
O2 B1 O1 114.19(10) . .
O2 B1 C1 126.70(10) . .
O1 B1 C1 119.11(10) . .
B1 O1 C4 107.05(8) . .
C3 C2 C1 119.98(10) . .
C3 C2 H2 120.0 . .
C1 C2 H2 120.0 . .
B1 O2 C5 106.74(8) . .
F1 C3 C2 117.40(9) . .
F1 C3 C1 118.74(9) . 5_676
C2 C3 C1 123.86(10) . 5_676
C4 C7 H7A 109.5 . .
C4 C7 H7B 109.5 . .
H7A C7 H7B 109.5 . .
C4 C7 H7C 109.5 . .
H7A C7 H7C 109.5 . .
H7B C7 H7C 109.5 . .
C4 C6 H6A 109.5 . .
C4 C6 H6B 109.5 . .
H6A C6 H6B 109.5 . .
C4 C6 H6C 109.5 . .
H6A C6 H6C 109.5 . .
H6B C6 H6C 109.5 . .
O2 C5 C9 108.35(8) . .
O2 C5 C8 106.62(9) . .
C9 C5 C8 110.14(9) . .
O2 C5 C4 102.58(8) . .
C9 C5 C4 114.85(10) . .
C8 C5 C4 113.57(9) . .
O1 C4 C6 108.07(9) . .
O1 C4 C7 106.41(9) . .
C6 C4 C7 110.49(10) . .
O1 C4 C5 102.08(8) . .
C6 C4 C5 115.34(9) . .
C7 C4 C5 113.57(10) . .
C5 C9 H9A 109.5 . .
C5 C9 H9B 109.5 . .
H9A C9 H9B 109.5 . .
C5 C9 H9C 109.5 . .
H9A C9 H9C 109.5 . .
H9B C9 H9C 109.5 . .
C5 C8 H8A 109.5 . .
C5 C8 H8B 109.5 . .
H8A C8 H8B 109.5 . .
C5 C8 H8C 109.5 . .
H8A C8 H8C 109.5 . .
H8B C8 H8C 109.5 . .

loop_
_geom_bond_atom_site_label_1
_geom_bond_atom_site_label_2
_geom_bond_distance
_geom_bond_site_symmetry_2
C1 C3 1.3880(15) 5_676
C1 C2 1.4030(15) .
C1 B1 1.5640(16) .
F1 C3 1.3605(12) .
B1 O2 1.3588(14) .
B1 O1 1.3638(14) .
O1 C4 1.4613(13) .
C2 C3 1.3776(15) .
C2 H2 0.9500 .
O2 C5 1.4683(12) .
C3 C1 1.3880(15) 5_676
C7 C4 1.5182(16) .
C7 H7A 0.9800 .
C7 H7B 0.9800 .
C7 H7C 0.9800 .
C6 C4 1.5181(15) .
C6 H6A 0.9800 .
C6 H6B 0.9800 .
C6 H6C 0.9800 .
C5 C9 1.5156(15) .
C5 C8 1.5203(15) .
C5 C4 1.5638(15) .
C9 H9A 0.9800 .
C9 H9B 0.9800 .
C9 H9C 0.9800 .
C8 H8A 0.9800 .
C8 H8B 0.9800 .
C8 H8C 0.9800 .

loop_
_geom_torsion_atom_site_label_1
_geom_torsion_atom_site_label_2
_geom_torsion_atom_site_label_3
_geom_torsion_atom_site_label_4
_geom_torsion
_geom_torsion_site_symmetry_1
_geom_torsion_site_symmetry_4
C3 C1 B1 O2 -0.40(18) 5_676 .
C2 C1 B1 O2 -179.68(10) . .
C3 C1 B1 O1 178.96(10) 5_676 .
C2 C1 B1 O1 -0.33(15) . .
O2 B1 O1 C4 10.58(12) . .
C1 B1 O1 C4 -168.85(9) . .
C3 C1 C2 C3 -0.23(17) 5_676 .
B1 C1 C2 C3 179.13(10) . .
O1 B1 O2 C5 7.85(12) . .
C1 B1 O2 C5 -172.77(10) . .
C1 C2 C3 F1 -179.14(9) . .
C1 C2 C3 C1 0.25(18) . 5_676
B1 O2 C5 C9 -143.14(10) . .
B1 O2 C5 C8 98.33(10) . .
B1 O2 C5 C4 -21.29(10) . .
B1 O1 C4 C6 -144.80(10) . .
B1 O1 C4 C7 96.51(11) . .
B1 O1 C4 C5 -22.78(10) . .
O2 C5 C4 O1 26.50(10) . .
C9 C5 C4 O1 143.81(9) . .
C8 C5 C4 O1 -88.16(10) . .
O2 C5 C4 C6 143.40(9) . .
C9 C5 C4 C6 -99.28(11) . .
C8 C5 C4 C6 28.74(13) . .
O2 C5 C4 C7 -87.62(10) . .
C9 C5 C4 C7 29.70(13) . .
C8 C5 C4 C7 157.72(10) . .
